data_4322473
loop_
_publ_author_name
'H. Hoshino'
'K. Iida'
'T. Kawamoto'
'T. Mori'

_publ_contact_author_address
;
Department of Organic and Polymeric Materials
Tokyo Institute of Technology
O-okayama 2-12-1, Meguro-ku, Tokyo 152-8552, Japan
;
_publ_contact_author_email ' takehiko@o.cc.titech.ac.jp '
_publ_contact_author_fax ' 81-3-5734-2876 '
_publ_contact_author_name
;
Takehiko Mori
;
_publ_contact_author_phone ' 81-3-5734-2427 '
_publ_section_title
;
 Structural and Magnetic Properties of Cu[C(CN)3]2 and Mn[C(CN)3]2
;
_journal_name_full 'Inorganic Chemistry'
_journal_page_first 4229
_journal_page_last 4232
_journal_paper_doi 10.1021/ic990336d
_journal_volume 38
_journal_year 1999
_chemical_formula_moiety 'C8 Mn N6 '
_chemical_formula_sum 'C8 Mn N6'
_chemical_formula_weight 235.07
_space_group_IT_number 53
_symmetry_cell_setting orthorhombic
_symmetry_Int_Tables_number 53
_symmetry_space_group_name_Hall '-P 2ac 2'
_symmetry_space_group_name_H-M 'P m n a'
_audit_creation_date 'Tue Mar 16 13:50:29 1999'
_audit_creation_method 'from TEXRAY.INF file'
_cell_angle_alpha 90
_cell_angle_beta 90
_cell_angle_gamma 90
_cell_formula_units_Z 2
_cell_length_a 7.742(5)
_cell_length_b 5.411(6)
_cell_length_c 10.561(6)
_cell_measurement_reflns_used 25
_cell_measurement_temperature 288.2
_cell_measurement_theta_max 27.5
_cell_measurement_theta_min 1.0
_cell_volume 442.4(6)
_computing_cell_refinement 'MSC/AFC Diffractometer Control'
_computing_data_collection 'MSC/AFC Diffractometer Control'
_computing_data_reduction teXsan
_computing_publication_material teXsan
_computing_structure_refinement teXsan
_diffrn_ambient_temperature 288.2
_diffrn_measurement_device 'Rigaku RAXISII'
_diffrn_measurement_method \w-2\q
_diffrn_orient_matrix_UB_11 0.00000
_diffrn_orient_matrix_UB_12 0.00000
_diffrn_orient_matrix_UB_13 0.00000
_diffrn_orient_matrix_UB_21 0.00000
_diffrn_orient_matrix_UB_22 0.00000
_diffrn_orient_matrix_UB_23 0.00000
_diffrn_orient_matrix_UB_31 0.00000
_diffrn_orient_matrix_UB_32 0.00000
_diffrn_orient_matrix_UB_33 0.00000
_diffrn_radiation_detector 'Imaging Plate'
_diffrn_radiation_monochromator graphite
_diffrn_radiation_source 'Rigaku rotating anode'
_diffrn_radiation_type 'Mo K\a'
_diffrn_radiation_wavelength 0.7107
_diffrn_reflns_av_R_equivalents 0.00
_diffrn_reflns_av_sigmaI/netI 0.000
_diffrn_reflns_limit_h_max 10
_diffrn_reflns_limit_h_min 0
_diffrn_reflns_limit_k_max 7
_diffrn_reflns_limit_k_min -6
_diffrn_reflns_limit_l_max 14
_diffrn_reflns_limit_l_min -14
_diffrn_reflns_number 4042
_diffrn_reflns_reduction_process 'Lp corrections applied'
_diffrn_reflns_theta_max 55.0
_diffrn_reflns_theta_min 2.0
_diffrn_standards_decay_% 0.00
_diffrn_standards_interval_count 150
_diffrn_standards_number 3
_exptl_absorpt_coefficient_mu 1.460
_exptl_absorpt_correction_type none
_exptl_crystal_colour colorless
_exptl_crystal_density_diffrn 1.764
_exptl_crystal_density_meas ?
_exptl_crystal_description octagon
_exptl_crystal_F_000 230.00
_exptl_crystal_size_max 0.200
_exptl_crystal_size_mid 0.180
_exptl_crystal_size_min 0.150
_refine_diff_density_max 0.75
_refine_diff_density_min -1.34
_refine_ls_extinction_method none
_refine_ls_goodness_of_fit_ref 0.600
_refine_ls_matrix_type full
_refine_ls_number_constraints 0
_refine_ls_number_parameters 41
_refine_ls_number_reflns 605
_refine_ls_number_restraints 0
_refine_ls_R_factor_gt 0.0650
_refine_ls_shift/esd_mean 0.0000
_refine_ls_shift/su_max 0.0000
_refine_ls_structure_factor_coef F
_refine_ls_weighting_scheme unit
_refine_ls_wR_factor_ref 0.0830
_reflns_number_gt 605
_reflns_number_total 722
_reflns_observed_criterion >3.0sigma(I)
_cod_data_source_file ic990336d_2.cif
_cod_data_source_block Mn[C(CN)3]2
_cod_depositor_comments
;
The following automatic conversions were performed:

'_exptl_crystal_density_meas' value 'not measured' was changed to '?'
- the value is perceived as not measured.

Automatic conversion script
Id: cif_fix_values 3008 2015-01-20 13:52:24Z robertas 
;
_cod_original_cell_volume 442.5(5)
_cod_original_sg_symbol_H-M 'P m n a '
_cod_original_formula_sum 'C8 Mn N6 '
_cod_database_code 4322473

loop_
_symmetry_equiv_pos_as_xyz
'   +x,   +y,   +z'
'   +x,   -y,   -z'
'1/2-x,   +y,1/2-z'
'1/2-x,   -y,1/2+z'
'   -x,   -y,   -z'
'   -x,   +y,   +z'
'1/2+x,   -y,1/2+z'
'1/2+x,   +y,1/2-z'

loop_
_atom_site_aniso_label
_atom_site_aniso_U_11
_atom_site_aniso_U_22
_atom_site_aniso_U_33
_atom_site_aniso_U_12
_atom_site_aniso_U_13
_atom_site_aniso_U_23
Mn 0.0093(6) 0.0121(7) 0.0131(6) 0.0000 0.0000 -0.0009(5)
N(1) 0.017(2) 0.022(2) 0.028(2) 0.002(2) -0.004(2) 0.008(2)
N(2) 0.029(3) 0.022(3) 0.026(3) 0.0000 0.0000 0.011(3)
C(1) 0.018(2) 0.015(2) 0.017(2) 0.000(2) 0.001(2) 0.004(2)
C(2) 0.014(3) 0.018(3) 0.016(3) 0.0000 0.0000 0.007(2)
C(3) 0.017(3) 0.020(3) 0.018(3) 0.0000 0.0000 0.006(3)

loop_
_atom_site_label
_atom_site_fract_x
_atom_site_fract_y
_atom_site_fract_z
_atom_site_U_iso_or_equiv
_atom_site_thermal_displace_type
_atom_site_calc_flag
_atom_site_calc_attached_atom
_atom_site_occupancy
_atom_site_refinement_flags
Mn 0.0000 0.5000 0.5000 0.0115(3) Uani d . 0.25 S
N1 0.2165(6) 0.2751(9) 0.5799(4) 0.023(1) Uani d . 1.00 .
N2 0.5000 -0.269(1) 0.8222(6) 0.026(2) Uani d . 0.50 S
C1 0.3451(6) 0.1880(9) 0.6160(4) 0.017(1) Uani d . 1.00 .
C2 0.5000 0.084(1) 0.6586(6) 0.016(1) Uani d . 0.50 S
C3 0.5000 -0.112(1) 0.7474(7) 0.019(2) Uani d . 0.50 S

loop_
_atom_type_symbol
_atom_type_oxidation_number
_atom_type_number_in_cell
_atom_type_scat_dispersion_real
_atom_type_scat_dispersion_imag
_atom_type_scat_source
C 0 16 0.003 0.002
;International Tables for Crystallography
(1992, Vol. C, Tables 4.2.6.8 and 6.1.1.1)
;
N 0 12 0.006 0.003
;International Tables for Crystallography
(1992, Vol. C, Tables 4.2.6.8 and 6.1.1.1)
;
Mn 0 2 0.337 0.728
;International Tables for Crystallography
(1992, Vol. C, Tables 4.2.6.8 and 6.1.1.1)
;

loop_
_geom_angle_atom_site_label_1
_geom_angle_atom_site_label_2
_geom_angle_atom_site_label_3
_geom_angle
_geom_angle_site_symmetry_1
_geom_angle_site_symmetry_2
_geom_angle_site_symmetry_3
_geom_angle_publ_flag
N(1) Mn N(1) 97.1(2) 1_555 1_555 6_555 yes
N(1) Mn N(1) 82.9(2) 1_555 1_555 2_566 yes
N(1) Mn N(1) 180.0000(1) 1_555 1_555 5_566 yes
N(1) Mn N(2) 90.7(2) 1_555 1_555 4_554 yes
N(1) Mn N(2) 89.3(2) 1_555 1_555 3_566 yes
N(1) Mn N(1) 180.0 6_555 1_555 2_566 yes
N(1) Mn N(1) 82.9(2) 6_555 1_555 5_566 yes
N(1) Mn N(2) 90.7(2) 6_555 1_555 4_554 yes
N(1) Mn N(2) 89.3(2) 6_555 1_555 3_566 yes
N(1) Mn N(1) 97.1(2) 2_566 1_555 5_566 yes
N(1) Mn N(2) 89.3(2) 2_566 1_555 4_554 yes
N(1) Mn N(2) 90.7(2) 2_566 1_555 3_566 yes
N(1) Mn N(2) 89.3(2) 5_566 1_555 4_554 yes
N(1) Mn N(2) 90.7(2) 5_566 1_555 3_566 yes
N(2) Mn N(2) 180.0 4_554 1_555 3_566 yes
Mn N(1) C(1) 169.6(4) 1_555 1_555 1_555 yes
Mn N(2) C(3) 166.5(7) 3_546 1_555 1_555 yes
N(1) C(1) C(2) 179.6(5) 1_555 1_555 1_555 yes
C(1) C(2) C(1) 118.0(6) 1_555 1_555 6_655 yes
C(1) C(2) C(3) 121.0(3) 1_555 1_555 1_555 yes
C(1) C(2) C(3) 121.0(3) 6_655 1_555 1_555 yes
N(2) C(3) C(2) 178.6(8) 1_555 1_555 1_555 yes

loop_
_geom_bond_atom_site_label_1
_geom_bond_atom_site_label_2
_geom_bond_distance
_geom_bond_site_symmetry_1
_geom_bond_site_symmetry_2
_geom_bond_publ_flag
Mn N(1) 2.236(4) 1_555 1_555 yes
Mn N(1) 2.236(4) 1_555 6_555 yes
Mn N(1) 2.236(4) 1_555 2_566 yes
Mn N(1) 2.236(4) 1_555 5_566 yes
Mn N(2) 2.256(6) 1_555 4_554 yes
Mn N(2) 2.256(6) 1_555 3_566 yes
N(1) C(1) 1.166(7) 1_555 1_555 yes
N(2) C(3) 1.161(9) 1_555 1_555 yes
C(1) C(2) 1.399(6) 1_555 1_555 yes
C(2) C(3) 1.415(9) 1_555 1_555 yes

loop_
_geom_contact_atom_site_label_1
_geom_contact_atom_site_label_2
_geom_contact_distance
_geom_contact_site_symmetry_1
_geom_contact_site_symmetry_2
_geom_contact_publ_flag
N(1) C(3) 3.244(8) 1_555 3_556 ?
N(1) C(1) 3.281(6) 1_555 3_556 ?
N(1) C(2) 3.392(8) 1_555 3_556 ?
N(1) C(1) 3.399(7) 1_555 2_556 ?
N(1) N(1) 3.42(1) 1_555 2_556 ?
N(1) C(1) 3.448(7) 1_555 6_655 ?
N(1) N(2) 3.543(8) 1_555 3_556 ?
N(2) C(1) 3.506(8) 1_555 6_655 ?
C(1) C(1) 3.186(10) 1_555 2_556 ?
C(1) C(1) 3.190(9) 1_555 3_556 ?
C(1) C(3) 3.443(7) 1_555 3_556 ?
C(1) C(2) 3.467(8) 1_555 2_556 ?
C(2) C(2) 3.47(1) 1_555 2_556 ?
